data_4020313
loop_
_publ_author_name
'Silvia D\'iez-Gonz\'alez'
'Harneet Kaur'
'Fabiano Kauer Zinn'
'Edwin D. Stevens'
'Steven P. Nolan'

_journal_name_full 'Journal of Organic Chemistry'
_journal_page_first 4784
_journal_page_last 4796
_journal_paper_doi 10.1021/jo050397v
_journal_volume 70
_journal_year 2005
_chemical_formula_sum 'C21 H26 Cl Cu N2'
_chemical_formula_weight 405.43
_space_group_IT_number 61
_symmetry_cell_setting orthorhombic
_symmetry_space_group_name_Hall '-P 2ac 2ab'
_symmetry_space_group_name_H-M 'P b c a'
_cell_angle_alpha 90.00
_cell_angle_beta 90.00
_cell_angle_gamma 90.00
_cell_formula_units_Z 8
_cell_length_a 8.7840(7)
_cell_length_b 15.4247(12)
_cell_length_c 30.289(2)
_cell_measurement_temperature 150(2)
_cell_volume 4103.9(6)
_diffrn_ambient_temperature 150(2)
_exptl_crystal_density_diffrn 1.312
_cod_depositor_comments
;
The following automatic conversions were performed:
'_symmetry_cell_setting' value 'Orthorhombic' changed to 'orthorhombic'
according to '/home/saulius/struct/CIF-dictionaries/cif_core.dic'
dictionary named 'cif_core.dic' version 2.4.1 from 2010-06-29.

Automatic conversion script
Id: cif_fix_enum 1527 2010-12-29 10:47:43Z saulius 
;
_cod_database_code 4020313

loop_
_symmetry_equiv_pos_as_xyz
'x, y, z'
'-x+1/2, -y, z+1/2'
'-x, y+1/2, -z+1/2'
'x+1/2, -y+1/2, -z'
'-x, -y, -z'
'x-1/2, y, -z-1/2'
'x, -y-1/2, z-1/2'
'-x-1/2, y-1/2, z'

loop_
_atom_site_label
_atom_site_type_symbol
_atom_site_fract_x
_atom_site_fract_y
_atom_site_fract_z
_atom_site_U_iso_or_equiv
_atom_site_adp_type
_atom_site_occupancy
_atom_site_symmetry_multiplicity
_atom_site_calc_flag
_atom_site_refinement_flags
_atom_site_disorder_assembly
_atom_site_disorder_group
Cu1 Cu 0.93029(6) 0.06415(3) 0.623783(17) 0.02313(18) Uani 1 1 d U . .
Cl1 Cl 1.06999(13) 0.17455(6) 0.62339(4) 0.0332(3) Uani 1 1 d U . .
N1 N 0.6884(4) -0.0502(2) 0.64983(12) 0.0259(8) Uani 1 1 d U . .
C1 C 0.6217(5) 0.0155(3) 0.67713(14) 0.0232(9) Uani 1 1 d U . .
N2 N 0.8344(4) -0.1085(2) 0.60042(12) 0.0249(8) Uani 1 1 d U . .
C2 C 0.6697(5) 0.0223(3) 0.72141(15) 0.0259(9) Uani 1 1 d U . .
C3 C 0.6100(6) 0.0899(3) 0.74613(17) 0.0299(10) Uani 1 1 d U . .
H3 H 0.650(5) 0.096(3) 0.7734(14) 0.015(11) Uiso 1 1 d . . .
C4 C 0.5061(5) 0.1478(3) 0.72957(16) 0.0306(10) Uani 1 1 d U . .
C5 C 0.4573(6) 0.1375(3) 0.68636(16) 0.0299(10) Uani 1 1 d U . .
H5 H 0.380(5) 0.169(3) 0.6763(14) 0.026(12) Uiso 1 1 d . . .
C6 C 0.5136(5) 0.0711(3) 0.65922(15) 0.0272(9) Uani 1 1 d U . .
C7 C 0.7814(7) -0.0412(3) 0.7408(2) 0.0379(12) Uani 1 1 d U . .
H7A H 0.864(7) -0.042(4) 0.7209(19) 0.053(17) Uiso 1 1 d . . .
H7B H 0.805(6) -0.026(3) 0.7711(18) 0.045(15) Uiso 1 1 d . . .
H7C H 0.742(8) -0.095(5) 0.740(2) 0.09(2) Uiso 1 1 d . . .
C8 C 0.4433(9) 0.2213(4) 0.7572(2) 0.0449(15) Uani 1 1 d U . .
H8A H 0.437(7) 0.265(4) 0.744(2) 0.06(2) Uiso 1 1 d . . .
H8B H 0.521(9) 0.236(5) 0.776(3) 0.10(3) Uiso 1 1 d . . .
H8C H 0.366(13) 0.204(6) 0.771(3) 0.15(4) Uiso 1 1 d . . .
C9 C 0.4553(7) 0.0608(4) 0.61273(17) 0.0404(13) Uani 1 1 d U . .
H9A H 0.422(6) 0.107(4) 0.6004(19) 0.049(17) Uiso 1 1 d . . .
H9B H 0.537(8) 0.041(4) 0.595(2) 0.07(2) Uiso 1 1 d . . .
H9C H 0.373(9) 0.012(5) 0.609(2) 0.10(3) Uiso 1 1 d . . .
C10 C 0.8097(5) -0.0367(3) 0.62434(14) 0.0216(9) Uani 1 1 d U . .
C11 C 0.6168(7) -0.1351(3) 0.6425(2) 0.0344(12) Uani 1 1 d U . .
H11A H 0.613(6) -0.158(3) 0.6678(17) 0.035(15) Uiso 1 1 d . . .
H11B H 0.511(7) -0.127(3) 0.6311(19) 0.053(17) Uiso 1 1 d . . .
C12 C 0.7287(6) -0.1793(3) 0.6116(2) 0.0342(12) Uani 1 1 d U . .
H12A H 0.686(5) -0.199(3) 0.5871(16) 0.028(13) Uiso 1 1 d . . .
H12B H 0.781(6) -0.225(4) 0.6247(16) 0.045(15) Uiso 1 1 d . . .
C13 C 0.9626(5) -0.1195(2) 0.57175(14) 0.0222(9) Uani 1 1 d U . .
C14 C 1.1041(5) -0.1366(3) 0.58997(14) 0.0239(9) Uani 1 1 d U . .
C15 C 1.2276(6) -0.1482(3) 0.56161(16) 0.0283(10) Uani 1 1 d U . .
H15 H 1.327(7) -0.160(4) 0.5716(18) 0.054(17) Uiso 1 1 d . . .
C16 C 1.2114(5) -0.1435(3) 0.51583(15) 0.0278(10) Uani 1 1 d U . .
C17 C 1.0674(6) -0.1276(3) 0.49925(16) 0.0273(10) Uani 1 1 d U . .
H17 H 1.054(5) -0.123(3) 0.4725(15) 0.019(12) Uiso 1 1 d . . .
C18 C 0.9408(5) -0.1155(3) 0.52578(15) 0.0247(9) Uani 1 1 d U . .
C19 C 1.1288(7) -0.1394(4) 0.63905(17) 0.0372(12) Uani 1 1 d U . .
H19A H 1.220(5) -0.171(3) 0.6469(13) 0.016(10) Uiso 1 1 d . . .
H19B H 1.041(5) -0.166(3) 0.6532(14) 0.022(12) Uiso 1 1 d . . .
H19C H 1.145(7) -0.082(4) 0.654(2) 0.07(2) Uiso 1 1 d . . .
C20 C 1.3471(7) -0.1537(4) 0.4859(2) 0.0424(13) Uani 1 1 d U . .
H20A H 1.412(6) -0.105(3) 0.4851(16) 0.034(13) Uiso 1 1 d . . .
H20B H 1.314(6) -0.165(3) 0.4551(18) 0.039(14) Uiso 1 1 d . . .
H20C H 1.407(7) -0.198(4) 0.497(2) 0.07(2) Uiso 1 1 d . . .
C21 C 0.7865(7) -0.0983(4) 0.5059(2) 0.0413(13) Uani 1 1 d U . .
H21A H 0.722(7) -0.151(4) 0.5030(18) 0.056(17) Uiso 1 1 d . . .
H21B H 0.735(6) -0.051(4) 0.5217(18) 0.051(16) Uiso 1 1 d . . .
H21C H 0.787(9) -0.076(5) 0.482(3) 0.09(3) Uiso 1 1 d . . .

loop_
_atom_site_aniso_label
_atom_site_aniso_U_11
_atom_site_aniso_U_22
_atom_site_aniso_U_33
_atom_site_aniso_U_23
_atom_site_aniso_U_13
_atom_site_aniso_U_12
Cu1 0.0230(3) 0.0182(3) 0.0282(3) -0.0004(2) 0.0028(2) -0.0024(2)
Cl1 0.0309(6) 0.0220(5) 0.0467(7) -0.0010(5) -0.0013(6) -0.0068(5)
N1 0.028(2) 0.0173(16) 0.032(2) -0.0016(15) 0.0073(16) -0.0053(15)
C1 0.019(2) 0.0184(19) 0.032(2) -0.0022(16) 0.0073(18) -0.0067(16)
N2 0.0230(19) 0.0181(16) 0.034(2) -0.0036(15) 0.0096(16) -0.0088(14)
C2 0.022(2) 0.022(2) 0.033(2) -0.0011(18) 0.0037(19) -0.0055(17)
C3 0.030(3) 0.030(2) 0.030(3) -0.0027(19) -0.001(2) -0.0063(18)
C4 0.029(2) 0.029(2) 0.034(2) -0.0056(19) 0.006(2) -0.0025(19)
C5 0.026(3) 0.028(2) 0.036(2) 0.0027(19) 0.010(2) 0.005(2)
C6 0.029(2) 0.026(2) 0.026(2) 0.0020(18) 0.0073(19) -0.0017(18)
C7 0.040(3) 0.033(3) 0.040(3) -0.005(2) -0.010(3) 0.004(2)
C8 0.050(4) 0.034(3) 0.051(4) -0.016(3) 0.002(3) 0.001(3)
C9 0.046(4) 0.048(3) 0.027(3) 0.006(2) 0.002(2) 0.007(3)
C10 0.022(2) 0.0206(18) 0.022(2) 0.0025(17) 0.0001(18) 0.0011(16)
C11 0.040(3) 0.022(2) 0.041(3) -0.004(2) 0.012(2) -0.012(2)
C12 0.031(3) 0.026(2) 0.046(3) -0.007(2) 0.014(2) -0.009(2)
C13 0.022(2) 0.0141(18) 0.030(2) -0.0012(17) 0.0085(17) -0.0042(16)
C14 0.025(2) 0.0173(19) 0.029(2) 0.0018(17) -0.0003(18) 0.0007(17)
C15 0.022(2) 0.022(2) 0.041(2) 0.0004(19) 0.002(2) 0.0015(19)
C16 0.029(2) 0.020(2) 0.034(2) -0.0055(18) 0.003(2) -0.0021(19)
C17 0.035(2) 0.027(2) 0.020(2) -0.0025(18) 0.001(2) -0.006(2)
C18 0.025(2) 0.0179(19) 0.031(2) 0.0012(17) -0.0041(19) -0.0019(18)
C19 0.040(3) 0.038(3) 0.033(3) 0.007(2) 0.001(2) 0.006(3)
C20 0.039(3) 0.039(3) 0.050(4) -0.008(3) 0.018(3) -0.004(3)
C21 0.032(3) 0.044(3) 0.048(4) -0.008(3) -0.010(3) 0.001(3)

loop_
_geom_bond_atom_site_label_1
_geom_bond_atom_site_label_2
_geom_bond_distance
_geom_bond_site_symmetry_2
_geom_bond_publ_flag
Cu1 C10 1.882(4) . ?
Cu1 Cl1 2.0990(11) . ?
N1 C10 1.332(5) . ?
N1 C1 1.434(5) . ?
N1 C11 1.469(5) . ?
C1 C6 1.389(6) . ?
C1 C2 1.410(6) . ?
N2 C10 1.341(5) . ?
N2 C13 1.432(5) . ?
N2 C12 1.474(6) . ?
C2 C3 1.386(6) . ?
C2 C7 1.505(7) . ?
C3 C4 1.372(7) . ?
C4 C5 1.387(7) . ?
C4 C8 1.514(7) . ?
C5 C6 1.403(6) . ?
C6 C9 1.507(7) . ?
C11 C12 1.519(7) . ?
C13 C14 1.385(6) . ?
C13 C18 1.407(6) . ?
C14 C15 1.395(6) . ?
C14 C19 1.503(7) . ?
C15 C16 1.396(7) . ?
C16 C17 1.383(7) . ?
C16 C20 1.506(7) . ?
C17 C18 1.385(7) . ?
C18 C21 1.506(7) . ?
